data_7211191
loop_
_publ_author_name
'Li, Li'
'Zhu, Lu'
'Yue, Zhong-Cheng'
'Zhang, Wen-Li'
'Zhang, Bing'
'Niu, Yun-Yin'
'Hou, Hong-Wei'

_publ_section_title
;
 Three unprecedent polycational templated cuprous thiocyanate networks:
 synthesis, structure, and properties
;
_journal_issue 42
_journal_name_full CrystEngComm
_journal_page_first 8395
_journal_paper_doi 10.1039/c3ce41430b
_journal_volume 15
_journal_year 2013
_chemical_absolute_configuration ad
_chemical_formula_moiety 'C6 Cu3 N6 S6, C24 H24 N3'
_chemical_formula_sum 'C30 H24 Cu3 N9 S6'
_chemical_formula_weight 893.56
_chemical_name_systematic
;
?
;
_space_group_crystal_system orthorhombic
_space_group_IT_number 19
_space_group_name_Hall 'P 2ac 2ab'
_space_group_name_H-M_alt 'P 21 21 21'
_symmetry_space_group_name_Hall 'P 2ac 2ab'
_symmetry_space_group_name_H-M 'P 21 21 21'
_atom_sites_solution_hydrogens geom
_atom_sites_solution_primary iterative
_atom_sites_solution_secondary difmap
_audit_creation_date 2012-09-05
_audit_creation_method
;
Olex2 1.2
(compiled 2012.05.09 svn.r2324, GUI svn.r4230)
;
_cell_angle_alpha 90.00
_cell_angle_beta 90.00
_cell_angle_gamma 90.00
_cell_formula_units_Z 4
_cell_length_a 7.94506(10)
_cell_length_b 9.93697(12)
_cell_length_c 45.0334(5)
_cell_measurement_reflns_used 4957
_cell_measurement_temperature 291(2)
_cell_measurement_theta_max 71.9436
_cell_measurement_theta_min 3.9232
_cell_volume 3555.38(7)
_computing_cell_refinement
;
CrysAlisPro, Agilent Technologies,
Version 1.171.36.20 (release 27-06-2012 CrysAlis171 .NET)
(compiled Jul 11 2012,15:38:31)
;
_computing_data_collection
;
CrysAlisPro, Agilent Technologies,
Version 1.171.36.20 (release 27-06-2012 CrysAlis171 .NET)
(compiled Jul 11 2012,15:38:31)
;
_computing_data_reduction
;
CrysAlisPro, Agilent Technologies,
Version 1.171.36.20 (release 27-06-2012 CrysAlis171 .NET)
(compiled Jul 11 2012,15:38:31)
;
_computing_molecular_graphics
;
O. V. Dolomanov, L. J. Bourhis, R. J. Gildea, J. A. K. Howard and H. Puschmann,
OLEX2: a complete structure solution, refinement and analysis program.
J. Appl. Cryst. (2009). 42, 339-341.
;
_computing_publication_material
;
O. V. Dolomanov, L. J. Bourhis, R. J. Gildea, J. A. K. Howard and H. Puschmann,
OLEX2: a complete structure solution, refinement and analysis program.
J. Appl. Cryst. (2009). 42, 339-341.
;
_computing_structure_refinement
;
SHELXL, G.M. Sheldrick, Acta Cryst.
(2008). A64, 112-122
;
_computing_structure_solution 'J. Appl. Cryst. (2007) 40, 786-790'
_diffrn_ambient_temperature 291.15
_diffrn_detector_area_resol_mean 16.2312
_diffrn_measured_fraction_theta_full 0.984
_diffrn_measured_fraction_theta_max 0.984
_diffrn_measurement_details
;
1 omega -56.00 -31.00 0.5000 2.0000
omega____ theta____ kappa____ phi______ frames
- 0.0000 133.0000 -140.0000 50

2 omega -58.00 -33.00 0.5000 2.0000
omega____ theta____ kappa____ phi______ frames
- 0.0000 136.0000 -153.0000 50

3 omega -113.00 -88.00 0.5000 5.0000
omega____ theta____ kappa____ phi______ frames
- -42.5000 -136.0000 153.0000 50

4 omega -62.00 -37.00 0.5000 5.0000
omega____ theta____ kappa____ phi______ frames
- -42.5000 136.0000 37.0000 50

5 omega -91.00 -66.00 0.5000 5.0000
omega____ theta____ kappa____ phi______ frames
- -42.5000 -136.0000 142.0000 50

6 omega -75.00 -50.00 0.5000 5.0000
omega____ theta____ kappa____ phi______ frames
- -42.5000 133.0000 -140.0000 50

7 omega 47.00 72.00 0.5000 5.0000
omega____ theta____ kappa____ phi______ frames
- 55.7033 -133.0000 -28.0000 50

8 omega 32.00 94.00 0.5000 5.0000
omega____ theta____ kappa____ phi______ frames
- 55.7033 -136.0000 153.0000 124

9 omega 109.00 134.00 0.5000 23.0000
omega____ theta____ kappa____ phi______ frames
- 111.4066 136.0000 -153.0000 50

10 omega 59.00 84.00 0.5000 23.0000
omega____ theta____ kappa____ phi______ frames
- 111.4066 -133.0000 -28.0000 50

11 omega 91.00 176.00 0.5000 23.0000
omega____ theta____ kappa____ phi______ frames
- 111.4066 133.0000 -140.0000 170

12 omega 38.00 71.00 0.5000 2.0000
omega____ theta____ kappa____ phi______ frames
- 0.0000 19.0000 -180.0000 66

13 omega -24.00 2.00 0.5000 2.0000
omega____ theta____ kappa____ phi______ frames
- 0.0000 19.0000 -180.0000 52

14 omega -37.00 29.00 0.5000 5.0000
omega____ theta____ kappa____ phi______ frames
- -42.5000 37.0000 -150.0000 132

15 omega -111.00 -22.00 0.5000 5.0000
omega____ theta____ kappa____ phi______ frames
- -42.5000 -57.0000 -60.0000 178

16 omega 45.00 93.00 0.5000 23.0000
omega____ theta____ kappa____ phi______ frames
- 111.4066 -25.0000 -180.0000 96

17 omega 62.00 94.00 0.5000 23.0000
omega____ theta____ kappa____ phi______ frames
- 111.4066 -25.0000 -150.0000 64

18 omega 80.00 107.00 0.5000 23.0000
omega____ theta____ kappa____ phi______ frames
- 111.4066 -111.0000 -180.0000 54

19 omega 101.00 178.00 0.5000 23.0000
omega____ theta____ kappa____ phi______ frames
- 111.4066 111.0000 -90.0000 154

20 omega 100.00 165.00 0.5000 23.0000
omega____ theta____ kappa____ phi______ frames
- 111.4066 111.0000 120.0000 130

21 omega 39.00 65.00 0.5000 23.0000
omega____ theta____ kappa____ phi______ frames
- 111.4066 -25.0000 -90.0000 52

22 omega 63.00 89.00 0.5000 23.0000
omega____ theta____ kappa____ phi______ frames
- 111.4066 -25.0000 -120.0000 52
;
_diffrn_measurement_device_type 'Xcalibur, Eos, Gemini'
_diffrn_measurement_method '\w scans'
_diffrn_orient_matrix_UB_11 0.0003755000
_diffrn_orient_matrix_UB_12 -0.0136907000
_diffrn_orient_matrix_UB_13 -0.0340777000
_diffrn_orient_matrix_UB_21 -0.0056506000
_diffrn_orient_matrix_UB_22 -0.1543773000
_diffrn_orient_matrix_UB_23 0.0030167000
_diffrn_orient_matrix_UB_31 -0.1937894000
_diffrn_orient_matrix_UB_32 0.0044881000
_diffrn_orient_matrix_UB_33 -0.0001565000
_diffrn_radiation_monochromator graphite
_diffrn_radiation_type 'Cu K\a'
_diffrn_radiation_wavelength 1.5418
_diffrn_reflns_av_R_equivalents 0.0317
_diffrn_reflns_av_unetI/netI 0.0448
_diffrn_reflns_limit_h_max 5
_diffrn_reflns_limit_h_min -9
_diffrn_reflns_limit_k_max 11
_diffrn_reflns_limit_k_min -12
_diffrn_reflns_limit_l_max 48
_diffrn_reflns_limit_l_min -55
_diffrn_reflns_number 13114
_diffrn_reflns_theta_full 72.09
_diffrn_reflns_theta_max 72.09
_diffrn_reflns_theta_min 3.93
_diffrn_source 'Enhance (Cu) X-ray Source'
_diffrn_source_current n/a
_diffrn_source_voltage n/a
_exptl_absorpt_coefficient_mu 5.681
_exptl_absorpt_correction_T_max 1.00000
_exptl_absorpt_correction_T_min 0.83396
_exptl_absorpt_correction_type multi-scan
_exptl_absorpt_process_details
;
CrysAlisPro, Agilent Technologies,
Version 1.171.36.20 (release 27-06-2012 CrysAlis171 .NET)
(compiled Jul 11 2012,15:38:31)
Empirical absorption correction using spherical harmonics,
implemented in SCALE3 ABSPACK scaling algorithm.
;
_exptl_crystal_colour clorless
_exptl_crystal_density_diffrn 1.669
_exptl_crystal_density_method 'not measured'
_exptl_crystal_description prismatric
_exptl_crystal_F_000 1800
_exptl_crystal_size_max 0.20
_exptl_crystal_size_mid 0.10
_exptl_crystal_size_min 0.08
_refine_diff_density_max 0.425
_refine_diff_density_min -0.274
_refine_diff_density_rms 0.056
_refine_ls_abs_structure_details 'Flack H D (1983), Acta Cryst. A39, 876-881'
_refine_ls_abs_structure_Flack 0.04(2)
_refine_ls_extinction_method none
_refine_ls_goodness_of_fit_ref 1.048
_refine_ls_hydrogen_treatment constr
_refine_ls_matrix_type full
_refine_ls_number_parameters 433
_refine_ls_number_reflns 5832
_refine_ls_number_restraints 0
_refine_ls_restrained_S_all 1.048
_refine_ls_R_factor_all 0.0473
_refine_ls_R_factor_gt 0.0387
_refine_ls_shift/su_max 0.001
_refine_ls_shift/su_mean 0.000
_refine_ls_structure_factor_coef Fsqd
_refine_ls_weighting_details 'calc w=1/[\s^2^(Fo^2^)+(0.0376P)^2^+0.7362P] where P=(Fo^2^+2Fc^2^)/3'
_refine_ls_weighting_scheme calc
_refine_ls_wR_factor_gt 0.0857
_refine_ls_wR_factor_ref 0.0904
_reflns_number_gt 5078
_reflns_number_total 5832
_reflns_threshold_expression >2sigma(I)
_cod_data_source_file c3ce41430b.txt
_cod_data_source_block 5
_cod_database_code 7211191
_chemical_oxdiff_formula c20h20n4o4cU1S2
_reflns_odcompleteness_completeness 99.92
_reflns_odcompleteness_iscentric 1
_reflns_odcompleteness_theta 66.97

loop_
_space_group_symop_id
_space_group_symop_operation_xyz
1 'x, y, z'
2 '-x+1/2, -y, z+1/2'
3 'x+1/2, -y+1/2, -z'
4 '-x, y+1/2, -z+1/2'

loop_
_atom_site_label
_atom_site_type_symbol
_atom_site_fract_x
_atom_site_fract_y
_atom_site_fract_z
_atom_site_U_iso_or_equiv
_atom_site_adp_type
_atom_site_occupancy
_atom_site_symmetry_multiplicity
_atom_site_calc_flag
_atom_site_refinement_flags
Cu1 Cu 0.48823(9) 0.74946(7) 0.287246(14) 0.04659(15) Uani 1 1 d .
Cu2 Cu 0.01892(11) 0.86409(8) 0.385608(15) 0.0586(2) Uani 1 1 d .
Cu3 Cu -0.06979(9) 0.37930(7) 0.464361(16) 0.05261(18) Uani 1 1 d .
S1 S 0.66822(18) 0.81302(15) 0.24785(3) 0.0639(4) Uani 1 1 d .
S2 S 0.70761(17) 0.81688(16) 0.38378(3) 0.0583(3) Uani 1 1 d .
S3 S 0.23393(15) 0.87221(13) 0.28686(2) 0.0478(2) Uani 1 1 d .
S4 S 0.12774(17) 0.55440(14) 0.46397(3) 0.0575(3) Uani 1 1 d .
S5 S -0.32601(19) 0.47565(13) 0.48044(4) 0.0696(4) Uani 1 1 d .
S6 S -0.12634(17) 0.30610(13) 0.41452(3) 0.0532(3) Uani 1 1 d .
N1 N 0.5496(5) 1.0559(4) 0.22496(8) 0.0497(9) Uani 1 1 d .
N2 N 0.5956(5) 0.7676(4) 0.32604(8) 0.0484(9) Uani 1 1 d .
N3 N 0.1218(5) 0.8612(4) 0.34613(9) 0.0533(10) Uani 1 1 d .
N4 N 0.0736(6) 0.7288(5) 0.41651(9) 0.0575(11) Uani 1 1 d .
N5 N -0.4833(6) 0.2729(4) 0.51280(9) 0.0538(10) Uani 1 1 d .
N6 N 0.0069(6) 0.0501(4) 0.40365(9) 0.0543(10) Uani 1 1 d .
N7 N 0.1061(5) 0.5404(4) 0.34341(10) 0.0460(9) Uani 1 1 d .
N8 N 0.4569(5) 0.0804(5) 0.44545(8) 0.0498(10) Uani 1 1 d .
N9 N 0.6751(4) 0.1286(4) 0.32014(7) 0.0385(7) Uani 1 1 d .
C1 C 0.5952(6) 0.9558(5) 0.23491(9) 0.0419(10) Uani 1 1 d .
C2 C 0.6444(6) 0.7879(5) 0.34945(10) 0.0445(10) Uani 1 1 d .
C3 C 0.1679(5) 0.8639(4) 0.32181(10) 0.0417(9) Uani 1 1 d .
C4 C 0.0900(6) 0.6564(5) 0.43582(10) 0.0441(10) Uani 1 1 d .
C5 C -0.4180(6) 0.3564(5) 0.49960(10) 0.0457(10) Uani 1 1 d .
C6 C -0.0454(5) 0.1550(5) 0.40874(9) 0.0423(10) Uani 1 1 d .
C7 C 0.3358(5) 0.4145(4) 0.36741(11) 0.0424(10) Uani 1 1 d .
C8 C 0.3347(5) 0.3734(5) 0.39646(11) 0.0493(11) Uani 1 1 d .
H8 H 0.2994 0.4334 0.4110 0.059 Uiso 1 1 calc R
C9 C 0.3851(5) 0.2443(5) 0.40485(10) 0.0446(10) Uani 1 1 d .
C10 C 0.4371(5) 0.1552(4) 0.38330(10) 0.0414(9) Uani 1 1 d .
H10 H 0.4689 0.0683 0.3885 0.050 Uiso 1 1 calc R
C11 C 0.4419(5) 0.1958(4) 0.35354(10) 0.0363(8) Uani 1 1 d .
C12 C 0.3912(5) 0.3248(4) 0.34574(9) 0.0381(9) Uani 1 1 d .
H12 H 0.3944 0.3514 0.3260 0.046 Uiso 1 1 calc R
C13 C 0.2730(6) 0.5523(5) 0.35832(13) 0.0553(13) Uani 1 1 d .
H13A H 0.2629 0.6092 0.3757 0.066 Uiso 1 1 calc R
H13B H 0.3531 0.5938 0.3449 0.066 Uiso 1 1 calc R
C14 C 0.3707(8) 0.2070(7) 0.43721(11) 0.0666(16) Uani 1 1 d .
H14A H 0.4170 0.2796 0.4491 0.080 Uiso 1 1 calc R
H14B H 0.2524 0.1988 0.4422 0.080 Uiso 1 1 calc R
C15 C 0.5006(6) 0.0991(4) 0.32985(10) 0.0452(10) Uani 1 1 d .
H15A H 0.4953 0.0080 0.3375 0.054 Uiso 1 1 calc R
H15B H 0.4257 0.1049 0.3129 0.054 Uiso 1 1 calc R
C16 C 0.0914(8) 0.5474(5) 0.31330(13) 0.0621(14) Uani 1 1 d .
H16 H 0.1862 0.5640 0.3017 0.075 Uiso 1 1 calc R
C17 C -0.0608(9) 0.5303(6) 0.30004(15) 0.0748(17) Uani 1 1 d .
H17 H -0.0707 0.5353 0.2795 0.090 Uiso 1 1 calc R
C18 C -0.1999(8) 0.5055(6) 0.31734(15) 0.0705(17) Uani 1 1 d .
H18 H -0.3046 0.4936 0.3085 0.085 Uiso 1 1 calc R
C19 C -0.1845(7) 0.4984(5) 0.34737(14) 0.0624(14) Uani 1 1 d .
H19 H -0.2779 0.4803 0.3592 0.075 Uiso 1 1 calc R
C20 C -0.0299(6) 0.5181(5) 0.36005(12) 0.0517(11) Uani 1 1 d .
H20 H -0.0196 0.5160 0.3806 0.062 Uiso 1 1 calc R
C21 C 0.3742(8) -0.0361(8) 0.44554(13) 0.0748(19) Uani 1 1 d .
H21 H 0.2608 -0.0375 0.4404 0.090 Uiso 1 1 calc R
C22 C 0.4529(9) -0.1537(7) 0.45302(14) 0.083(2) Uani 1 1 d .
H22 H 0.3942 -0.2347 0.4528 0.099 Uiso 1 1 calc R
C23 C 0.6176(9) -0.1506(6) 0.46075(12) 0.0733(17) Uani 1 1 d .
H23 H 0.6723 -0.2297 0.4661 0.088 Uiso 1 1 calc R
C24 C 0.7029(7) -0.0323(6) 0.46067(12) 0.0615(13) Uani 1 1 d .
H24 H 0.8164 -0.0294 0.4657 0.074 Uiso 1 1 calc R
C25 C 0.6181(6) 0.0831(5) 0.45308(10) 0.0512(11) Uani 1 1 d .
H25 H 0.6750 0.1649 0.4533 0.061 Uiso 1 1 calc R
C26 C 0.8011(5) 0.1277(5) 0.33996(9) 0.0421(9) Uani 1 1 d .
H26 H 0.7773 0.1100 0.3598 0.051 Uiso 1 1 calc R
C27 C 0.9635(6) 0.1522(5) 0.33171(10) 0.0478(11) Uani 1 1 d .
H27 H 1.0494 0.1507 0.3457 0.057 Uiso 1 1 calc R
C28 C 0.9982(7) 0.1788(5) 0.30266(11) 0.0565(12) Uani 1 1 d .
H28 H 1.1082 0.1954 0.2967 0.068 Uiso 1 1 calc R
C29 C 0.8693(8) 0.1808(7) 0.28231(11) 0.0724(18) Uani 1 1 d .
H29 H 0.8914 0.1989 0.2624 0.087 Uiso 1 1 calc R
C30 C 0.7085(7) 0.1561(6) 0.29154(10) 0.0588(14) Uani 1 1 d .
H30 H 0.6209 0.1583 0.2778 0.071 Uiso 1 1 calc R

loop_
_atom_site_aniso_label
_atom_site_aniso_U_11
_atom_site_aniso_U_22
_atom_site_aniso_U_33
_atom_site_aniso_U_23
_atom_site_aniso_U_13
_atom_site_aniso_U_12
Cu1 0.0595(4) 0.0438(3) 0.0365(3) -0.0018(3) -0.0035(3) 0.0020(3)
Cu2 0.0810(5) 0.0528(4) 0.0421(3) 0.0031(3) 0.0008(4) 0.0117(4)
Cu3 0.0572(4) 0.0466(4) 0.0540(4) 0.0109(4) 0.0009(3) -0.0032(3)
S1 0.0670(8) 0.0580(7) 0.0668(8) 0.0233(7) 0.0245(7) 0.0198(6)
S2 0.0579(7) 0.0791(9) 0.0378(5) -0.0061(6) -0.0063(5) 0.0024(6)
S3 0.0533(6) 0.0519(6) 0.0383(5) -0.0030(5) -0.0039(5) 0.0112(5)
S4 0.0697(8) 0.0617(7) 0.0411(5) 0.0138(6) -0.0113(6) -0.0259(6)
S5 0.0673(8) 0.0424(6) 0.0992(11) 0.0152(7) 0.0293(8) 0.0056(6)
S6 0.0695(8) 0.0496(6) 0.0406(5) 0.0041(5) -0.0023(5) -0.0013(6)
N1 0.069(3) 0.0373(19) 0.0422(18) 0.0085(16) -0.0009(18) -0.0012(18)
N2 0.057(2) 0.047(2) 0.0415(19) -0.0060(18) -0.0158(18) 0.0102(18)
N3 0.070(3) 0.045(2) 0.045(2) -0.0007(19) 0.008(2) 0.008(2)
N4 0.069(3) 0.058(3) 0.045(2) 0.018(2) -0.012(2) -0.002(2)
N5 0.064(3) 0.049(2) 0.0487(19) 0.0117(19) 0.003(2) -0.001(2)
N6 0.066(3) 0.052(2) 0.0453(19) -0.0092(18) 0.001(2) -0.004(2)
N7 0.044(2) 0.0297(17) 0.065(2) 0.0073(17) 0.0083(19) 0.0050(15)
N8 0.047(2) 0.073(3) 0.0290(16) 0.0035(18) 0.0020(15) -0.0057(19)
N9 0.0448(19) 0.0372(17) 0.0336(16) -0.0064(15) -0.0023(14) 0.0104(16)
C1 0.044(2) 0.049(3) 0.0321(18) -0.0040(19) 0.0068(17) -0.012(2)
C2 0.044(2) 0.042(2) 0.048(2) -0.005(2) -0.002(2) 0.0063(18)
C3 0.043(2) 0.0322(19) 0.050(2) -0.006(2) -0.0024(19) 0.0104(18)
C4 0.038(2) 0.051(2) 0.044(2) -0.006(2) -0.0020(18) -0.0096(19)
C5 0.050(3) 0.045(2) 0.043(2) -0.005(2) -0.0029(19) 0.010(2)
C6 0.044(2) 0.054(3) 0.0284(17) 0.0011(18) -0.0020(16) -0.0132(19)
C7 0.029(2) 0.039(2) 0.059(3) -0.005(2) 0.0058(19) -0.0017(17)
C8 0.034(2) 0.053(3) 0.061(3) -0.020(2) 0.0062(19) 0.000(2)
C9 0.034(2) 0.059(3) 0.041(2) -0.002(2) -0.0012(17) 0.002(2)
C10 0.0320(19) 0.041(2) 0.052(2) 0.0029(19) -0.0044(18) 0.0024(16)
C11 0.0238(18) 0.0378(19) 0.047(2) -0.0023(18) -0.0056(16) -0.0023(16)
C12 0.0294(19) 0.040(2) 0.045(2) -0.0011(19) 0.0005(17) -0.0014(16)
C13 0.042(3) 0.035(2) 0.089(4) -0.006(3) 0.014(3) -0.0029(19)
C14 0.070(4) 0.085(4) 0.045(3) -0.001(3) 0.004(2) 0.017(3)
C15 0.045(2) 0.039(2) 0.052(2) -0.0062(19) -0.015(2) 0.0018(19)
C16 0.073(4) 0.051(3) 0.063(3) 0.006(3) 0.019(3) 0.008(3)
C17 0.094(5) 0.064(3) 0.067(3) 0.006(3) -0.016(3) 0.016(3)
C18 0.061(4) 0.050(3) 0.100(5) 0.006(3) -0.019(3) 0.016(2)
C19 0.046(3) 0.052(3) 0.089(4) 0.011(3) 0.001(3) 0.005(2)
C20 0.046(3) 0.045(2) 0.064(3) 0.006(2) 0.010(2) 0.003(2)
C21 0.058(3) 0.105(5) 0.062(3) 0.003(4) -0.007(3) -0.038(4)
C22 0.106(5) 0.077(4) 0.066(3) 0.008(3) -0.011(4) -0.046(4)
C23 0.113(5) 0.061(3) 0.046(3) 0.010(3) -0.008(3) -0.005(3)
C24 0.061(3) 0.070(3) 0.053(3) 0.005(3) -0.005(3) -0.001(3)
C25 0.054(3) 0.056(3) 0.043(2) 0.004(2) 0.007(2) -0.015(2)
C26 0.045(2) 0.049(2) 0.0320(19) 0.0100(19) -0.0004(17) 0.004(2)
C27 0.047(3) 0.048(2) 0.048(2) 0.008(2) 0.001(2) 0.0072(19)
C28 0.053(3) 0.059(3) 0.058(3) 0.006(2) 0.017(2) 0.014(3)
C29 0.089(4) 0.092(4) 0.036(2) 0.007(3) 0.024(3) 0.030(4)
C30 0.071(3) 0.075(4) 0.031(2) -0.008(2) -0.006(2) 0.020(3)

loop_
_atom_type_symbol
_atom_type_description
_atom_type_scat_dispersion_real
_atom_type_scat_dispersion_imag
_atom_type_scat_source
C C 0.0181 0.0091 'International Tables Vol C Tables 4.2.6.8 and 6.1.1.4'
H H 0.0000 0.0000 'International Tables Vol C Tables 4.2.6.8 and 6.1.1.4'
Cu Cu -1.9646 0.5888 'International Tables Vol C Tables 4.2.6.8 and 6.1.1.4'
N N 0.0311 0.0180 'International Tables Vol C Tables 4.2.6.8 and 6.1.1.4'
S S 0.3331 0.5567 'International Tables Vol C Tables 4.2.6.8 and 6.1.1.4'

loop_
_geom_angle_atom_site_label_1
_geom_angle_atom_site_label_2
_geom_angle_atom_site_label_3
_geom_angle
_geom_angle_site_symmetry_1
_geom_angle_site_symmetry_3
S3 Cu1 S1 111.97(5) . .
N1 Cu1 S1 98.04(12) 4_645 .
N1 Cu1 S3 111.23(13) 4_645 .
N2 Cu1 S1 112.48(14) . .
N2 Cu1 S3 109.45(12) . .
N2 Cu1 N1 113.34(17) . 4_645
N3 Cu2 S2 112.18(14) . 1_455
N3 Cu2 N4 122.41(19) . .
N3 Cu2 N6 113.48(18) . 1_565
N4 Cu2 S2 96.41(14) . 1_455
N4 Cu2 N6 110.39(18) . 1_565
N6 Cu2 S2 97.87(14) 1_565 1_455
S4 Cu3 S5 106.16(6) . .
S4 Cu3 S6 110.07(5) . .
S5 Cu3 S6 104.35(6) . .
N5 Cu3 S4 110.07(14) 3_556 .
N5 Cu3 S5 117.08(14) 3_556 .
N5 Cu3 S6 108.87(13) 3_556 .
C1 S1 Cu1 106.47(16) . .
C2 S2 Cu2 111.22(17) . 1_655
C3 S3 Cu1 103.75(15) . .
C4 S4 Cu3 109.88(16) . .
C5 S5 Cu3 104.63(17) . .
C6 S6 Cu3 110.44(15) . .
C1 N1 Cu1 167.3(4) . 4_655
C2 N2 Cu1 172.4(4) . .
C3 N3 Cu2 173.4(4) . .
C4 N4 Cu2 172.5(4) . .
C5 N5 Cu3 173.5(4) . 3_456
C6 N6 Cu2 158.4(4) . 1_545
C16 N7 C13 121.3(4) . .
C20 N7 C13 118.7(4) . .
C20 N7 C16 119.9(5) . .
C21 N8 C14 120.8(5) . .
C25 N8 C14 119.7(5) . .
C25 N8 C21 119.6(5) . .
C26 N9 C15 120.0(3) . .
C26 N9 C30 119.5(4) . .
C30 N9 C15 120.5(4) . .
N1 C1 S1 177.0(4) . .
N2 C2 S2 177.9(5) . .
N3 C3 S3 178.5(4) . .
N4 C4 S4 176.0(4) . .
N5 C5 S5 179.4(5) . .
N6 C6 S6 177.1(4) . .
C8 C7 C12 118.7(4) . .
C8 C7 C13 121.7(5) . .
C12 C7 C13 119.6(4) . .
C7 C8 H8 119.0 . .
C7 C8 C9 122.0(4) . .
C9 C8 H8 119.0 . .
C8 C9 C14 117.8(5) . .
C10 C9 C8 119.1(4) . .
C10 C9 C14 123.1(5) . .
C9 C10 H10 120.1 . .
C9 C10 C11 119.8(4) . .
C11 C10 H10 120.1 . .
C10 C11 C15 120.2(4) . .
C12 C11 C10 120.0(4) . .
C12 C11 C15 119.9(4) . .
C7 C12 H12 119.8 . .
C11 C12 C7 120.3(4) . .
C11 C12 H12 119.8 . .
N7 C13 C7 110.0(4) . .
N7 C13 H13A 109.7 . .
N7 C13 H13B 109.7 . .
C7 C13 H13A 109.7 . .
C7 C13 H13B 109.7 . .
H13A C13 H13B 108.2 . .
N8 C14 C9 114.6(4) . .
N8 C14 H14A 108.6 . .
N8 C14 H14B 108.6 . .
C9 C14 H14A 108.6 . .
C9 C14 H14B 108.6 . .
H14A C14 H14B 107.6 . .
N9 C15 C11 111.8(3) . .
N9 C15 H15A 109.3 . .
N9 C15 H15B 109.3 . .
C11 C15 H15A 109.3 . .
C11 C15 H15B 109.3 . .
H15A C15 H15B 107.9 . .
N7 C16 H16 119.8 . .
C17 C16 N7 120.4(5) . .
C17 C16 H16 119.8 . .
C16 C17 H17 120.4 . .
C16 C17 C18 119.3(6) . .
C18 C17 H17 120.4 . .
C17 C18 H18 120.0 . .
C19 C18 C17 120.0(6) . .
C19 C18 H18 120.0 . .
C18 C19 H19 120.4 . .
C18 C19 C20 119.2(6) . .
C20 C19 H19 120.4 . .
N7 C20 C19 121.1(5) . .
N7 C20 H20 119.5 . .
C19 C20 H20 119.5 . .
N8 C21 H21 119.4 . .
N8 C21 C22 121.2(6) . .
C22 C21 H21 119.4 . .
C21 C22 H22 120.5 . .
C23 C22 C21 119.1(6) . .
C23 C22 H22 120.5 . .
C22 C23 H23 119.9 . .
C22 C23 C24 120.1(6) . .
C24 C23 H23 119.9 . .
C23 C24 H24 120.7 . .
C23 C24 C25 118.6(5) . .
C25 C24 H24 120.7 . .
N8 C25 C24 121.4(5) . .
N8 C25 H25 119.3 . .
C24 C25 H25 119.3 . .
N9 C26 H26 119.2 . .
N9 C26 C27 121.6(4) . .
C27 C26 H26 119.2 . .
C26 C27 H27 120.4 . .
C28 C27 C26 119.2(5) . .
C28 C27 H27 120.4 . .
C27 C28 H28 120.3 . .
C27 C28 C29 119.5(5) . .
C29 C28 H28 120.3 . .
C28 C29 H29 120.3 . .
C30 C29 C28 119.4(5) . .
C30 C29 H29 120.3 . .
N9 C30 C29 120.9(5) . .
N9 C30 H30 119.6 . .
C29 C30 H30 119.6 . .

loop_
_geom_bond_atom_site_label_1
_geom_bond_atom_site_label_2
_geom_bond_distance
_geom_bond_site_symmetry_2
Cu1 S1 2.3648(14) .
Cu1 S3 2.3602(13) .
Cu1 N1 2.023(4) 4_645
Cu1 N2 1.953(4) .
Cu2 S2 2.5188(16) 1_455
Cu2 N3 1.957(4) .
Cu2 N4 1.983(4) .
Cu2 N6 2.021(4) 1_565
Cu3 S4 2.3432(14) .
Cu3 S5 2.3633(16) .
Cu3 S6 2.4018(14) .
Cu3 N5 1.954(4) 3_556
S1 C1 1.639(5) .
S2 Cu2 2.5188(16) 1_655
S2 C2 1.651(5) .
S3 C3 1.661(4) .
S4 C4 1.650(5) .
S5 C5 1.638(5) .
S6 C6 1.654(5) .
N1 Cu1 2.022(4) 4_655
N1 C1 1.150(6) .
N2 C2 1.141(6) .
N3 C3 1.155(6) .
N4 C4 1.136(6) .
N5 Cu3 1.954(4) 3_456
N5 C5 1.145(6) .
N6 Cu2 2.021(4) 1_545
N6 C6 1.145(6) .
N7 C13 1.491(6) .
N7 C16 1.363(7) .
N7 C20 1.334(6) .
N8 C14 1.479(7) .
N8 C21 1.331(8) .
N8 C25 1.327(6) .
N9 C15 1.483(6) .
N9 C26 1.341(5) .
N9 C30 1.343(6) .
C7 C8 1.370(7) .
C7 C12 1.393(6) .
C7 C13 1.514(6) .
C8 H8 0.9300 .
C8 C9 1.396(7) .
C9 C10 1.377(6) .
C9 C14 1.509(6) .
C10 H10 0.9300 .
C10 C11 1.400(6) .
C11 C12 1.389(6) .
C11 C15 1.509(6) .
C12 H12 0.9300 .
C13 H13A 0.9700 .
C13 H13B 0.9700 .
C14 H14A 0.9700 .
C14 H14B 0.9700 .
C15 H15A 0.9700 .
C15 H15B 0.9700 .
C16 H16 0.9300 .
C16 C17 1.359(9) .
C17 H17 0.9300 .
C17 C18 1.374(9) .
C18 H18 0.9300 .
C18 C19 1.360(8) .
C19 H19 0.9300 .
C19 C20 1.369(7) .
C20 H20 0.9300 .
C21 H21 0.9300 .
C21 C22 1.368(10) .
C22 H22 0.9300 .
C22 C23 1.354(9) .
C23 H23 0.9300 .
C23 C24 1.357(8) .
C24 H24 0.9300 .
C24 C25 1.373(8) .
C25 H25 0.9300 .
C26 H26 0.9300 .
C26 C27 1.364(6) .
C27 H27 0.9300 .
C27 C28 1.363(6) .
C28 H28 0.9300 .
C28 C29 1.374(8) .
C29 H29 0.9300 .
C29 C30 1.367(8) .
C30 H30 0.9300 .

loop_
_geom_torsion_atom_site_label_1
_geom_torsion_atom_site_label_2
_geom_torsion_atom_site_label_3
_geom_torsion_atom_site_label_4
_geom_torsion
_geom_torsion_site_symmetry_1
Cu1 S1 C1 N1 179(100) .
Cu1 S3 C3 N3 126(17) .
Cu1 N1 C1 S1 -77(9) 4_655
Cu1 N2 C2 S2 43(14) .
Cu2 S2 C2 N2 -176(100) 1_655
Cu2 N3 C3 S3 68(19) .
Cu2 N4 C4 S4 -131(6) .
Cu2 N6 C6 S6 -23(10) 1_545
Cu3 S4 C4 N4 -156(7) .
Cu3 S5 C5 N5 -109(100) .
Cu3 S6 C6 N6 168(9) .
Cu3 N5 C5 S5 128(100) 3_456
S1 Cu1 S3 C3 -156.52(17) .
S1 Cu1 N2 C2 121(3) .
S2 Cu2 N3 C3 32(4) 1_455
S2 Cu2 N4 C4 -45(3) 1_455
S3 Cu1 S1 C1 15.03(18) .
S3 Cu1 N2 C2 -5(3) .
S4 Cu3 S5 C5 -145.93(18) .
S4 Cu3 S6 C6 109.42(17) .
S5 Cu3 S4 C4 -72.97(19) .
S5 Cu3 S6 C6 -137.04(17) .
S6 Cu3 S4 C4 39.4(2) .
S6 Cu3 S5 C5 97.78(18) .
N1 Cu1 S1 C1 131.9(2) 4_645
N1 Cu1 S3 C3 94.9(2) 4_645
N1 Cu1 N2 C2 -129(3) 4_645
N2 Cu1 S1 C1 -108.7(2) .
N2 Cu1 S3 C3 -31.1(2) .
N3 Cu2 N4 C4 -167(3) .
N4 Cu2 N3 C3 145(4) .
N5 Cu3 S4 C4 159.4(2) 3_556
N5 Cu3 S5 C5 -22.6(2) 3_556
N5 Cu3 S6 C6 -11.3(2) 3_556
N6 Cu2 N3 C3 -78(4) 1_565
N6 Cu2 N4 C4 56(3) 1_565
N7 C16 C17 C18 -0.1(9) .
N8 C21 C22 C23 0.7(10) .
N9 C26 C27 C28 0.3(7) .
C7 C8 C9 C10 -0.2(7) .
C7 C8 C9 C14 -176.9(5) .
C8 C7 C12 C11 1.0(6) .
C8 C7 C13 N7 -106.1(5) .
C8 C9 C10 C11 1.3(6) .
C8 C9 C14 N8 -168.4(4) .
C9 C10 C11 C12 -1.3(6) .
C9 C10 C11 C15 179.3(4) .
C10 C9 C14 N8 15.0(7) .
C10 C11 C12 C7 0.1(6) .
C10 C11 C15 N9 -102.8(4) .
C12 C7 C8 C9 -0.9(7) .
C12 C7 C13 N7 71.9(5) .
C12 C11 C15 N9 77.8(4) .
C13 N7 C16 C17 177.1(5) .
C13 N7 C20 C19 -176.1(4) .
C13 C7 C8 C9 177.0(4) .
C13 C7 C12 C11 -177.0(4) .
C14 N8 C21 C22 179.8(5) .
C14 N8 C25 C24 -179.5(5) .
C14 C9 C10 C11 177.8(4) .
C15 N9 C26 C27 178.9(4) .
C15 N9 C30 C29 -178.8(5) .
C15 C11 C12 C7 179.6(4) .
C16 N7 C13 C7 -101.9(5) .
C16 N7 C20 C19 1.8(7) .
C16 C17 C18 C19 0.0(9) .
C17 C18 C19 C20 1.0(9) .
C18 C19 C20 N7 -1.9(8) .
C20 N7 C13 C7 76.0(5) .
C20 N7 C16 C17 -0.8(8) .
C21 N8 C14 C9 -93.0(6) .
C21 N8 C25 C24 1.0(7) .
C21 C22 C23 C24 -0.8(10) .
C22 C23 C24 C25 1.0(9) .
C23 C24 C25 N8 -1.1(8) .
C25 N8 C14 C9 87.5(6) .
C25 N8 C21 C22 -0.8(8) .
C26 N9 C15 C11 58.3(5) .
C26 N9 C30 C29 1.1(8) .
C26 C27 C28 C29 0.2(8) .
C27 C28 C29 C30 0.0(9) .
C28 C29 C30 N9 -0.6(9) .
C30 N9 C15 C11 -121.8(5) .
C30 N9 C26 C27 -1.0(7) .
